data_7157092
loop_
_publ_author_name
'Kurian, Jais'
'M, Muraleedharan Kannoth'

_publ_section_title
;
 Synthesis of new cyclazines and 4,5-diaryl-1H-pyrrol-3(2H)-one units in
 discoipyrroles from indolizinone-DMAD cycloadducts.
;
_journal_issue 39
_journal_name_full 'Organic &amp; biomolecular chemistry'
_journal_page_first 8832
_journal_page_last 8848
_journal_paper_doi 10.1039/c9ob01655d
_journal_volume 17
_journal_year 2019
_chemical_formula_moiety 'C27 H23 N O5'
_chemical_formula_sum 'C27 H23 N O5'
_chemical_formula_weight 441.46
_space_group_crystal_system triclinic
_space_group_IT_number 2
_space_group_name_Hall '-P 1'
_space_group_name_H-M_alt 'P -1'
_symmetry_space_group_name_Hall '-P 1'
_symmetry_space_group_name_H-M 'P -1'
_atom_sites_solution_hydrogens mixed
_audit_creation_method SHELXL-2014/7
_audit_update_record
;
2019-04-02 deposited with the CCDC.    2019-09-18 downloaded from the CCDC.
;
_cell_angle_alpha 83.2254(14)
_cell_angle_beta 79.7254(12)
_cell_angle_gamma 82.5173(12)
_cell_formula_units_Z 2
_cell_length_a 6.0337(2)
_cell_length_b 12.7989(4)
_cell_length_c 15.3967(5)
_cell_measurement_reflns_used 6635
_cell_measurement_temperature 296(2)
_cell_measurement_theta_max 26.76
_cell_measurement_theta_min 2.70
_cell_volume 1154.49(6)
_computing_cell_refinement 'Bruker SAINT'
_computing_data_collection 'Bruker APEX2'
_computing_data_reduction 'Bruker SAINT'
_computing_molecular_graphics 'Bruker SHELXTL'
_computing_publication_material 'Bruker SHELXTL'
_computing_structure_refinement 'SHELXL-2014/7 (Sheldrick, 2014)'
_computing_structure_solution 'SHELXS-97 (Sheldrick 2008)'
_diffrn_ambient_temperature 296(2)
_diffrn_measured_fraction_theta_full 0.997
_diffrn_measured_fraction_theta_max 0.997
_diffrn_measurement_device_type 'Bruker APEX-II CCD'
_diffrn_measurement_method '\f and \w scans'
_diffrn_radiation_type MoK\a
_diffrn_radiation_wavelength 0.71073
_diffrn_reflns_av_R_equivalents 0.0192
_diffrn_reflns_av_unetI/netI 0.0198
_diffrn_reflns_Laue_measured_fraction_full 0.997
_diffrn_reflns_Laue_measured_fraction_max 0.997
_diffrn_reflns_limit_h_max 7
_diffrn_reflns_limit_h_min -6
_diffrn_reflns_limit_k_max 15
_diffrn_reflns_limit_k_min -15
_diffrn_reflns_limit_l_max 18
_diffrn_reflns_limit_l_min -18
_diffrn_reflns_number 13283
_diffrn_reflns_point_group_measured_fraction_full 0.997
_diffrn_reflns_point_group_measured_fraction_max 0.997
_diffrn_reflns_theta_full 25.000
_diffrn_reflns_theta_max 25.000
_diffrn_reflns_theta_min 1.612
_exptl_absorpt_coefficient_mu 0.088
_exptl_absorpt_correction_T_max 0.991
_exptl_absorpt_correction_T_min 0.976
_exptl_absorpt_correction_type multi-scan
_exptl_absorpt_process_details 'SADABS V2014/5(Bruker AXS.Inc)'
_exptl_crystal_colour pink
_exptl_crystal_density_diffrn 1.270
_exptl_crystal_description Rectangular
_exptl_crystal_F_000 464
_exptl_crystal_size_max 0.280
_exptl_crystal_size_mid 0.220
_exptl_crystal_size_min 0.100
_refine_diff_density_max 0.307
_refine_diff_density_min -0.309
_refine_diff_density_rms 0.039
_refine_ls_extinction_coef 0.030(3)
_refine_ls_extinction_expression Fc^*^=kFc[1+0.001xFc^2^\l^3^/sin(2\q)]^-1/4^
_refine_ls_extinction_method 'SHELXL-2014/7 (Sheldrick 2014'
_refine_ls_goodness_of_fit_ref 1.026
_refine_ls_hydrogen_treatment mixed
_refine_ls_matrix_type full
_refine_ls_number_parameters 306
_refine_ls_number_reflns 4053
_refine_ls_number_restraints 0
_refine_ls_restrained_S_all 1.026
_refine_ls_R_factor_all 0.0592
_refine_ls_R_factor_gt 0.0478
_refine_ls_shift/su_max 0.000
_refine_ls_shift/su_mean 0.000
_refine_ls_structure_factor_coef Fsqd
_refine_ls_weighting_details 'w=1/[\s^2^(Fo^2^)+(0.0588P)^2^+0.6246P] where P=(Fo^2^+2Fc^2^)/3'
_refine_ls_weighting_scheme calc
_refine_ls_wR_factor_gt 0.1204
_refine_ls_wR_factor_ref 0.1318
_reflns_Friedel_coverage 0.000
_reflns_number_gt 3315
_reflns_number_total 4053
_reflns_threshold_expression 'I > 2\s(I)'
_cod_data_source_file c9ob01655d2.cif
_cod_data_source_block 66
_cod_depositor_comments 'Adding full bibliography for 7157092--7157094.cif.'
_cod_database_code 7157092
_shelx_shelxl_version_number 2014/7
_shelx_space_group_comment
; 
The symmetry employed for this shelxl refinement is uniquely defined 
by the following loop, which should always be used as a source of 
symmetry information in preference to the above space-group names. 
They are only intended as comments. 
;
_shelx_estimated_absorpt_t_min 0.976
_shelx_estimated_absorpt_t_max 0.991

loop_
_space_group_symop_operation_xyz
'x, y, z'
'-x, -y, -z'

loop_
_atom_site_label
_atom_site_type_symbol
_atom_site_fract_x
_atom_site_fract_y
_atom_site_fract_z
_atom_site_U_iso_or_equiv
_atom_site_adp_type
_atom_site_occupancy
_atom_site_site_symmetry_order
_atom_site_calc_flag
_atom_site_refinement_flags_posn
_atom_site_refinement_flags_adp
C1 C 0.2893(3) 0.78368(13) 0.90628(11) 0.0302(4) Uani 1 1 d . .
C2 C 0.1645(3) 0.75077(14) 0.98461(12) 0.0349(4) Uani 1 1 d . .
H2 H 0.0672 0.7988 1.0184 0.042 Uiso 1 1 calc R U
C3 C 0.1863(3) 0.64020(14) 1.01391(12) 0.0354(4) Uani 1 1 d . .
H3 H 0.1394 0.6166 1.0730 0.042 Uiso 1 1 calc R U
C4 C 0.2766(3) 0.57056(14) 0.95391(11) 0.0323(4) Uani 1 1 d . .
H4 H 0.2565 0.4993 0.9675 0.039 Uiso 1 1 calc R U
C5 C 0.3641(3) 0.58222(13) 0.78877(11) 0.0304(4) Uani 1 1 d . .
C6 C 0.4267(3) 0.65952(14) 0.72560(12) 0.0345(4) Uani 1 1 d . .
C7 C 0.5184(3) 0.74509(14) 0.76520(12) 0.0351(4) Uani 1 1 d . .
C8 C 0.3782(3) 0.85239(14) 0.76142(13) 0.0400(5) Uani 1 1 d . .
C9 C 0.2528(3) 0.87125(13) 0.84139(12) 0.0331(4) Uani 1 1 d . .
C10 C 0.4820(3) 0.70798(13) 0.86564(11) 0.0308(4) Uani 1 1 d . .
C11 C 0.2713(3) 0.48319(14) 0.78094(11) 0.0327(4) Uani 1 1 d . .
C12 C 0.3696(3) 0.38612(14) 0.81432(13) 0.0418(5) Uani 1 1 d . .
H12 H 0.4949 0.3833 0.8424 0.050 Uiso 1 1 calc R U
C13 C 0.2829(4) 0.29368(17) 0.80627(16) 0.0566(6) Uani 1 1 d . .
H13 H 0.3501 0.2290 0.8287 0.068 Uiso 1 1 calc R U
C14 C 0.0974(5) 0.29725(19) 0.76505(16) 0.0626(7) Uani 1 1 d . .
H14 H 0.0401 0.2349 0.7592 0.075 Uiso 1 1 calc R U
C15 C -0.0032(4) 0.3927(2) 0.73261(14) 0.0586(6) Uani 1 1 d . .
H15 H -0.1290 0.3948 0.7050 0.070 Uiso 1 1 calc R U
C16 C 0.0816(3) 0.48617(17) 0.74074(13) 0.0445(5) Uani 1 1 d . .
H16 H 0.0115 0.5507 0.7193 0.053 Uiso 1 1 calc R U
C17 C 0.4312(3) 0.66080(15) 0.62871(12) 0.0411(5) Uani 1 1 d . .
C18 C 0.6216(5) 0.6191(2) 0.57513(15) 0.0637(7) Uani 1 1 d . .
H18 H 0.7460 0.5883 0.6007 0.076 Uiso 1 1 calc R U
C19 C 0.6337(6) 0.6214(3) 0.48519(18) 0.0866(9) Uani 1 1 d . .
H19 H 0.7659 0.5937 0.4507 0.104 Uiso 1 1 calc R U
C20 C 0.4554(6) 0.6636(3) 0.44681(17) 0.0915(11) Uani 1 1 d . .
H20 H 0.4635 0.6650 0.3858 0.110 Uiso 1 1 calc R U
C21 C 0.2646(6) 0.7040(4) 0.4970(2) 0.1142(14) Uani 1 1 d . .
H21 H 0.1403 0.7327 0.4706 0.137 Uiso 1 1 calc R U
C22 C 0.2522(5) 0.7029(3) 0.58879(18) 0.0911(11) Uani 1 1 d . .
H22 H 0.1198 0.7314 0.6228 0.109 Uiso 1 1 calc R U
C23 C 0.3979(5) 0.92360(17) 0.67905(16) 0.0669(7) Uani 1 1 d . .
C24 C 0.2421(10) 1.0748(3) 0.5984(2) 0.177(3) Uani 1 1 d . .
H24A H 0.3761 1.1102 0.5909 0.265 Uiso 1 1 calc R U
H24B H 0.1106 1.1262 0.6037 0.265 Uiso 1 1 calc R U
H24C H 0.2466 1.0367 0.5479 0.265 Uiso 1 1 calc R U
C25 C 0.0924(3) 0.96757(14) 0.86282(13) 0.0360(4) Uani 1 1 d . .
C26 C -0.2865(4) 1.0424(2) 0.8768(3) 0.0875(10) Uani 1 1 d . .
H26A H -0.2904 1.0570 0.9368 0.131 Uiso 1 1 calc R U
H26B H -0.4316 1.0240 0.8703 0.131 Uiso 1 1 calc R U
H26C H -0.2514 1.1040 0.8373 0.131 Uiso 1 1 calc R U
C27 C 0.6912(3) 0.70165(16) 0.90881(15) 0.0457(5) Uani 1 1 d . .
H27A H 0.6515 0.6840 0.9715 0.069 Uiso 1 1 calc R U
H27B H 0.7508 0.7688 0.8980 0.069 Uiso 1 1 calc R U
H27C H 0.8037 0.6481 0.8842 0.069 Uiso 1 1 calc R U
N1 N 0.3980(2) 0.60379(10) 0.87307(9) 0.0302(3) Uani 1 1 d . .
O1 O 0.7518(2) 0.75133(12) 0.72928(11) 0.0507(4) Uani 1 1 d . .
O2 O 0.5527(5) 0.91298(17) 0.61844(14) 0.1161(10) Uani 1 1 d . .
O3 O 0.2315(4) 1.00103(16) 0.67833(12) 0.1028(8) Uani 1 1 d . .
O4 O 0.1456(3) 1.04434(12) 0.88718(13) 0.0656(5) Uani 1 1 d . .
O5 O -0.1149(2) 0.95522(11) 0.85563(13) 0.0637(5) Uani 1 1 d . .
H1O H 0.742(7) 0.797(3) 0.684(3) 0.131(15) Uiso 1 1 d . .

loop_
_atom_site_aniso_label
_atom_site_aniso_U_11
_atom_site_aniso_U_22
_atom_site_aniso_U_33
_atom_site_aniso_U_23
_atom_site_aniso_U_13
_atom_site_aniso_U_12
C1 0.0323(9) 0.0272(9) 0.0322(9) -0.0054(7) -0.0071(7) -0.0030(7)
C2 0.0393(10) 0.0359(10) 0.0296(9) -0.0080(7) -0.0040(8) -0.0020(8)
C3 0.0424(10) 0.0389(10) 0.0239(9) 0.0014(7) -0.0045(7) -0.0063(8)
C4 0.0383(9) 0.0298(9) 0.0284(9) 0.0045(7) -0.0071(7) -0.0070(7)
C5 0.0330(9) 0.0290(9) 0.0269(9) -0.0039(7) -0.0014(7) 0.0005(7)
C6 0.0362(10) 0.0330(9) 0.0299(9) -0.0004(7) 0.0022(7) 0.0001(7)
C7 0.0353(10) 0.0298(9) 0.0354(10) 0.0011(7) 0.0046(8) -0.0040(7)
C8 0.0486(11) 0.0288(9) 0.0376(11) 0.0045(8) 0.0014(9) -0.0046(8)
C9 0.0350(9) 0.0256(9) 0.0386(10) -0.0012(7) -0.0057(8) -0.0055(7)
C10 0.0317(9) 0.0254(8) 0.0347(10) -0.0005(7) -0.0043(7) -0.0049(7)
C11 0.0376(10) 0.0331(9) 0.0249(9) -0.0051(7) 0.0034(7) -0.0044(7)
C12 0.0441(11) 0.0343(10) 0.0431(11) -0.0035(8) 0.0023(9) -0.0029(8)
C13 0.0696(15) 0.0321(11) 0.0607(14) -0.0076(10) 0.0129(12) -0.0078(10)
C14 0.0813(18) 0.0532(14) 0.0546(14) -0.0209(11) 0.0149(13) -0.0343(13)
C15 0.0626(14) 0.0796(17) 0.0402(12) -0.0137(11) -0.0034(10) -0.0328(13)
C16 0.0482(12) 0.0523(12) 0.0333(10) -0.0042(9) -0.0046(9) -0.0105(9)
C17 0.0482(11) 0.0430(11) 0.0289(10) 0.0041(8) 0.0001(8) -0.0095(9)
C18 0.0724(16) 0.0745(17) 0.0390(12) -0.0145(11) 0.0008(11) 0.0056(13)
C19 0.102(2) 0.115(3) 0.0393(14) -0.0228(15) 0.0056(15) -0.0096(19)
C20 0.113(3) 0.134(3) 0.0309(13) 0.0030(15) -0.0033(16) -0.049(2)
C21 0.091(2) 0.190(4) 0.0542(18) 0.033(2) -0.0277(18) -0.007(2)
C22 0.0625(17) 0.149(3) 0.0443(14) 0.0201(16) -0.0030(12) 0.0180(17)
C23 0.098(2) 0.0371(12) 0.0485(14) 0.0111(10) 0.0127(13) 0.0086(12)
C24 0.282(6) 0.109(3) 0.075(2) 0.055(2) 0.023(3) 0.089(4)
C25 0.0360(10) 0.0267(9) 0.0440(11) -0.0002(8) -0.0044(8) -0.0048(7)
C26 0.0369(13) 0.0576(16) 0.170(3) -0.0293(18) -0.0210(16) 0.0098(11)
C27 0.0379(11) 0.0421(11) 0.0584(13) 0.0026(9) -0.0150(9) -0.0061(8)
N1 0.0370(8) 0.0249(7) 0.0276(8) -0.0010(6) -0.0022(6) -0.0045(6)
O1 0.0404(8) 0.0474(9) 0.0573(10) -0.0027(7) 0.0132(7) -0.0106(6)
O2 0.145(2) 0.0828(14) 0.0727(14) 0.0384(11) 0.0525(14) 0.0249(13)
O3 0.148(2) 0.0732(13) 0.0518(11) 0.0284(9) 0.0117(11) 0.0478(13)
O4 0.0455(9) 0.0386(8) 0.1170(15) -0.0296(9) -0.0137(9) -0.0003(7)
O5 0.0386(8) 0.0397(8) 0.1180(15) -0.0226(9) -0.0195(8) -0.0009(6)

loop_
_atom_type_symbol
_atom_type_description
_atom_type_scat_dispersion_real
_atom_type_scat_dispersion_imag
_atom_type_scat_source
C C 0.0033 0.0016 'International Tables Vol C Tables 4.2.6.8 and 6.1.1.4'
H H 0.0000 0.0000 'International Tables Vol C Tables 4.2.6.8 and 6.1.1.4'
N N 0.0061 0.0033 'International Tables Vol C Tables 4.2.6.8 and 6.1.1.4'
O O 0.0106 0.0060 'International Tables Vol C Tables 4.2.6.8 and 6.1.1.4'

loop_
_geom_angle_atom_site_label_1
_geom_angle_atom_site_label_2
_geom_angle_atom_site_label_3
_geom_angle
C2 C1 C9 132.54(17)
C2 C1 C10 118.13(15)
C9 C1 C10 108.08(15)
C1 C2 C3 118.21(16)
C1 C2 H2 120.9
C3 C2 H2 120.9
C4 C3 C2 118.69(16)
C4 C3 H3 120.7
C2 C3 H3 120.7
C3 C4 N1 120.91(16)
C3 C4 H4 119.5
N1 C4 H4 119.5
C6 C5 N1 111.63(15)
C6 C5 C11 129.51(16)
N1 C5 C11 118.86(14)
C5 C6 C17 126.95(17)
C5 C6 C7 110.49(15)
C17 C6 C7 122.31(15)
O1 C7 C8 112.49(15)
O1 C7 C6 110.75(15)
C8 C7 C6 114.93(16)
O1 C7 C10 112.22(15)
C8 C7 C10 102.81(14)
C6 C7 C10 103.01(13)
C9 C8 C23 127.97(18)
C9 C8 C7 111.63(16)
C23 C8 C7 120.32(17)
C8 C9 C1 110.81(16)
C8 C9 C25 126.84(17)
C1 C9 C25 122.34(16)
N1 C10 C1 107.25(13)
N1 C10 C27 111.26(14)
C1 C10 C27 112.79(15)
N1 C10 C7 105.18(13)
C1 C10 C7 104.97(14)
C27 C10 C7 114.76(15)
C12 C11 C16 118.95(17)
C12 C11 C5 120.85(17)
C16 C11 C5 120.19(16)
C13 C12 C11 120.6(2)
C13 C12 H12 119.7
C11 C12 H12 119.7
C14 C13 C12 120.0(2)
C14 C13 H13 120.0
C12 C13 H13 120.0
C15 C14 C13 120.1(2)
C15 C14 H14 120.0
C13 C14 H14 120.0
C14 C15 C16 120.4(2)
C14 C15 H15 119.8
C16 C15 H15 119.8
C15 C16 C11 119.9(2)
C15 C16 H16 120.0
C11 C16 H16 120.0
C22 C17 C18 117.0(2)
C22 C17 C6 122.5(2)
C18 C17 C6 120.47(19)
C19 C18 C17 122.0(3)
C19 C18 H18 119.0
C17 C18 H18 119.0
C20 C19 C18 120.2(3)
C20 C19 H19 119.9
C18 C19 H19 119.9
C19 C20 C21 119.7(3)
C19 C20 H20 120.2
C21 C20 H20 120.2
C20 C21 C22 120.4(3)
C20 C21 H21 119.8
C22 C21 H21 119.8
C17 C22 C21 120.7(3)
C17 C22 H22 119.6
C21 C22 H22 119.6
O2 C23 O3 123.2(2)
O2 C23 C8 123.2(2)
O3 C23 C8 113.5(2)
O3 C24 H24A 109.5
O3 C24 H24B 109.5
H24A C24 H24B 109.5
O3 C24 H24C 109.5
H24A C24 H24C 109.5
H24B C24 H24C 109.5
O4 C25 O5 124.17(17)
O4 C25 C9 124.08(17)
O5 C25 C9 111.68(15)
O5 C26 H26A 109.5
O5 C26 H26B 109.5
H26A C26 H26B 109.5
O5 C26 H26C 109.5
H26A C26 H26C 109.5
H26B C26 H26C 109.5
C10 C27 H27A 109.5
C10 C27 H27B 109.5
H27A C27 H27B 109.5
C10 C27 H27C 109.5
H27A C27 H27C 109.5
H27B C27 H27C 109.5
C4 N1 C5 126.65(14)
C4 N1 C10 116.56(13)
C5 N1 C10 109.40(13)
C7 O1 H1O 101(3)
C23 O3 C24 116.2(2)
C25 O5 C26 116.74(17)

loop_
_geom_bond_atom_site_label_1
_geom_bond_atom_site_label_2
_geom_bond_distance
C1 C2 1.356(2)
C1 C9 1.433(2)
C1 C10 1.508(2)
C2 C3 1.430(3)
C2 H2 0.9300
C3 C4 1.354(3)
C3 H3 0.9300
C4 N1 1.377(2)
C4 H4 0.9300
C5 C6 1.344(2)
C5 N1 1.413(2)
C5 C11 1.476(2)
C6 C17 1.485(3)
C6 C7 1.521(3)
C7 O1 1.427(2)
C7 C8 1.517(3)
C7 C10 1.549(2)
C8 C9 1.355(3)
C8 C23 1.468(3)
C9 C25 1.496(2)
C10 N1 1.472(2)
C10 C27 1.517(3)
C11 C12 1.388(3)
C11 C16 1.389(3)
C12 C13 1.381(3)
C12 H12 0.9300
C13 C14 1.375(4)
C13 H13 0.9300
C14 C15 1.371(4)
C14 H14 0.9300
C15 C16 1.388(3)
C15 H15 0.9300
C16 H16 0.9300
C17 C22 1.357(3)
C17 C18 1.375(3)
C18 C19 1.371(3)
C18 H18 0.9300
C19 C20 1.341(5)
C19 H19 0.9300
C20 C21 1.346(5)
C20 H20 0.9300
C21 C22 1.401(4)
C21 H21 0.9300
C22 H22 0.9300
C23 O2 1.204(3)
C23 O3 1.316(3)
C24 O3 1.458(3)
C24 H24A 0.9600
C24 H24B 0.9600
C24 H24C 0.9600
C25 O4 1.192(2)
C25 O5 1.306(2)
C26 O5 1.445(3)
C26 H26A 0.9600
C26 H26B 0.9600
C26 H26C 0.9600
C27 H27A 0.9600
C27 H27B 0.9600
C27 H27C 0.9600
O1 H1O 0.85(4)

loop_
_geom_torsion_atom_site_label_1
_geom_torsion_atom_site_label_2
_geom_torsion_atom_site_label_3
_geom_torsion_atom_site_label_4
_geom_torsion
C9 C1 C2 C3 151.21(19)
C10 C1 C2 C3 -14.3(2)
C1 C2 C3 C4 -18.2(3)
C2 C3 C4 N1 16.7(3)
N1 C5 C6 C17 175.31(17)
C11 C5 C6 C17 -4.2(3)
N1 C5 C6 C7 1.0(2)
C11 C5 C6 C7 -178.57(17)
C5 C6 C7 O1 116.18(17)
C17 C6 C7 O1 -58.5(2)
C5 C6 C7 C8 -114.99(17)
C17 C6 C7 C8 70.4(2)
C5 C6 C7 C10 -3.99(19)
C17 C6 C7 C10 -178.64(16)
O1 C7 C8 C9 -128.66(18)
C6 C7 C8 C9 103.37(19)
C10 C7 C8 C9 -7.7(2)
O1 C7 C8 C23 48.3(3)
C6 C7 C8 C23 -79.7(2)
C10 C7 C8 C23 169.2(2)
C23 C8 C9 C1 -176.8(2)
C7 C8 C9 C1 -0.2(2)
C23 C8 C9 C25 4.3(4)
C7 C8 C9 C25 -179.11(17)
C2 C1 C9 C8 -158.1(2)
C10 C1 C9 C8 8.5(2)
C2 C1 C9 C25 20.8(3)
C10 C1 C9 C25 -172.56(15)
C2 C1 C10 N1 44.5(2)
C9 C1 C10 N1 -124.36(15)
C2 C1 C10 C27 -78.4(2)
C9 C1 C10 C27 112.80(16)
C2 C1 C10 C7 156.00(16)
C9 C1 C10 C7 -12.84(18)
O1 C7 C10 N1 -113.84(15)
C8 C7 C10 N1 125.05(15)
C6 C7 C10 N1 5.31(17)
O1 C7 C10 C1 133.16(15)
C8 C7 C10 C1 12.06(17)
C6 C7 C10 C1 -107.68(15)
O1 C7 C10 C27 8.8(2)
C8 C7 C10 C27 -112.35(17)
C6 C7 C10 C27 127.91(16)
C6 C5 C11 C12 127.2(2)
N1 C5 C11 C12 -52.3(2)
C6 C5 C11 C16 -53.6(3)
N1 C5 C11 C16 126.90(18)
C16 C11 C12 C13 1.2(3)
C5 C11 C12 C13 -179.56(17)
C11 C12 C13 C14 -0.1(3)
C12 C13 C14 C15 -0.6(3)
C13 C14 C15 C16 0.3(3)
C14 C15 C16 C11 0.8(3)
C12 C11 C16 C15 -1.5(3)
C5 C11 C16 C15 179.21(17)
C5 C6 C17 C22 91.5(3)
C7 C6 C17 C22 -94.8(3)
C5 C6 C17 C18 -88.9(3)
C7 C6 C17 C18 84.8(3)
C22 C17 C18 C19 1.3(4)
C6 C17 C18 C19 -178.3(2)
C17 C18 C19 C20 -1.2(5)
C18 C19 C20 C21 0.2(6)
C19 C20 C21 C22 0.5(6)
C18 C17 C22 C21 -0.5(5)
C6 C17 C22 C21 179.0(3)
C20 C21 C22 C17 -0.4(6)
C9 C8 C23 O2 160.1(3)
C7 C8 C23 O2 -16.3(4)
C9 C8 C23 O3 -19.0(4)
C7 C8 C23 O3 164.6(2)
C8 C9 C25 O4 -90.0(3)
C1 C9 C25 O4 91.2(2)
C8 C9 C25 O5 93.0(2)
C1 C9 C25 O5 -85.8(2)
C3 C4 N1 C5 -128.80(19)
C3 C4 N1 C10 17.8(2)
C6 C5 N1 C4 151.28(17)
C11 C5 N1 C4 -29.1(2)
C6 C5 N1 C10 2.75(19)
C11 C5 N1 C10 -177.66(14)
C1 C10 N1 C4 -45.80(19)
C27 C10 N1 C4 77.99(19)
C7 C10 N1 C4 -157.18(14)
C1 C10 N1 C5 106.28(15)
C27 C10 N1 C5 -129.93(16)
C7 C10 N1 C5 -5.10(17)
O2 C23 O3 C24 0.6(5)
C8 C23 O3 C24 179.7(3)
O4 C25 O5 C26 1.6(3)
C9 C25 O5 C26 178.6(2)
